data_1011313
loop_
_publ_author_name
'Wagner, G'
'Lippert, L'

_publ_section_title
;
Ueber polymorphe Umwandlungen bei einfachen Ionengittern. II. Versuche
zur Umwandlung: Na Cl vers. Cs Cl - Gitter.
;
_journal_coden_ASTM ZPCBAL
_journal_name_full
;
Zeitschrift fuer Physikalische Chemie, Abteilung B: Chemie der
Elementarprozesse, Aufbau der Materie
;
_journal_page_first 297
_journal_page_last 303
_journal_volume 33
_journal_year 1936
_chemical_formula_structural 'Rb Cl'
_chemical_formula_sum 'Cl Rb'
_chemical_name_systematic 'Rubidium chloride - $-alpha'
_space_group_IT_number 221
_symmetry_cell_setting cubic
_symmetry_Int_Tables_number 221
_symmetry_space_group_name_Hall '-P 4 2 3'
_symmetry_space_group_name_H-M 'P m -3 m'
_cell_angle_alpha 90
_cell_angle_beta 90
_cell_angle_gamma 90
_cell_formula_units_Z 1
_cell_length_a 3.742
_cell_length_b 3.742
_cell_length_c 3.742
_cell_volume 52.4
_cod_database_code 1011313

loop_
_symmetry_equiv_pos_as_xyz
x,y,z
y,z,x
z,x,y
x,z,y
y,x,z
z,y,x
x,-y,-z
y,-z,-x
z,-x,-y
x,-z,-y
y,-x,-z
z,-y,-x
-x,y,-z
-y,z,-x
-z,x,-y
-x,z,-y
-y,x,-z
-z,y,-x
-x,-y,z
-y,-z,x
-z,-x,y
-x,-z,y
-y,-x,z
-z,-y,x
-x,-y,-z
-y,-z,-x
-z,-x,-y
-x,-z,-y
-y,-x,-z
-z,-y,-x
-x,y,z
-y,z,x
-z,x,y
-x,z,y
-y,x,z
-z,y,x
x,-y,z
y,-z,x
z,-x,y
x,-z,y
y,-x,z
z,-y,x
x,y,-z
y,z,-x
z,x,-y
x,z,-y
y,x,-z
z,y,-x

loop_
_atom_site_label
_atom_site_type_symbol
_atom_site_symmetry_multiplicity
_atom_site_Wyckoff_symbol
_atom_site_fract_x
_atom_site_fract_y
_atom_site_fract_z
_atom_site_occupancy
_atom_site_attached_hydrogens
_atom_site_calc_flag
Rb1 Rb1+ 1 a 0. 0. 0. 1. 0 d
Cl1 Cl1- 1 b 0.5 0.5 0.5 1. 0 d

loop_
_atom_type_symbol
_atom_type_oxidation_number
Rb1+ 1.000
Cl1- -1.000
